data_7224889
loop_
_publ_author_name
'Patyk, Ewa'
'Jenczak, Anna'
'Katrusiak, Andrzej'

_publ_section_title
;
 Giant strain geared to transformable H-bonded network in compressed
 \b-d-mannose.
;
_journal_issue 16
_journal_name_full 'Physical chemistry chemical physics : PCCP'
_journal_page_first 11474
_journal_page_last 11479
_journal_paper_doi 10.1039/c6cp01286h
_journal_volume 18
_journal_year 2016
_chemical_absolute_configuration rm
_chemical_formula_moiety 'C6 H12 O6'
_chemical_formula_sum 'C6 H12 O6'
_chemical_formula_weight 180.16
_chemical_melting_point 400
_chemical_name_common \b-D-mannose
_chemical_name_systematic \b-D-mannopyranose
_space_group_crystal_system orthorhombic
_space_group_IT_number 19
_space_group_name_Hall 'P 2ac 2ab'
_space_group_name_H-M_alt 'P 21 21 21'
_symmetry_space_group_name_Hall 'P 2ac 2ab'
_symmetry_space_group_name_H-M 'P 21 21 21'
_atom_sites_solution_hydrogens difmap
_audit_creation_method SHELXL-2014/7
_audit_update_record
;
2016-02-04 deposited with the CCDC.
2016-04-08 downloaded from the CCDC.
;
_cell_angle_alpha 90
_cell_angle_beta 90
_cell_angle_gamma 90
_cell_formula_units_Z 4
_cell_length_a 5.62999(16)
_cell_length_b 7.5401(2)
_cell_length_c 18.0919(5)
_cell_measurement_reflns_used 3963
_cell_measurement_temperature 150(2)
_cell_measurement_theta_max 73.5919
_cell_measurement_theta_min 2.4402
_cell_volume 768.01(4)
_computing_cell_refinement 'CrysAlisPro, Agilent Technologies,Version 1.171.36.21t'
_computing_data_collection 'CrysAlisPro, Agilent Technologies,Version 1.171.36.21t'
_computing_data_reduction 'CrysAlisPro, Agilent Technologies,Version 1.171.36.21t'
_computing_structure_refinement 'SHELXL-2014/7 (Sheldrick, 2014)'
_computing_structure_solution 'ShelXS (Sheldrick, 2008)'
_diffrn_ambient_temperature 150(2)
_diffrn_detector_area_resol_mean 5.2679
_diffrn_measured_fraction_theta_full 0.998
_diffrn_measured_fraction_theta_max 0.990
_diffrn_measurement_device_type 'SuperNova, Single source at offset, Atlas'
_diffrn_measurement_method '\w scans'
_diffrn_radiation_type CuK\a
_diffrn_radiation_wavelength 1.54184
_diffrn_reflns_av_R_equivalents 0.0233
_diffrn_reflns_av_unetI/netI 0.0197
_diffrn_reflns_Laue_measured_fraction_full 0.998
_diffrn_reflns_Laue_measured_fraction_max 0.990
_diffrn_reflns_limit_h_max 6
_diffrn_reflns_limit_h_min -6
_diffrn_reflns_limit_k_max 8
_diffrn_reflns_limit_k_min -9
_diffrn_reflns_limit_l_max 22
_diffrn_reflns_limit_l_min -21
_diffrn_reflns_number 5219
_diffrn_reflns_point_group_measured_fraction_full 0.996
_diffrn_reflns_point_group_measured_fraction_max 0.983
_diffrn_reflns_theta_full 67.684
_diffrn_reflns_theta_max 73.754
_diffrn_reflns_theta_min 4.889
_diffrn_source 'sealed X-ray tube'
_exptl_absorpt_coefficient_mu 1.235
_exptl_absorpt_correction_T_max 1.00000
_exptl_absorpt_correction_T_min 0.90720
_exptl_absorpt_correction_type multi-scan
_exptl_absorpt_process_details
;
CrysAlisPro, Agilent Technologies,
Version 1.171.36.21t (release 14-08-2012 CrysAlis171 .NET)
(compiled Aug 14 2012,18:12:40)
Empirical absorption correction using spherical harmonics,
 implemented in SCALE3 ABSPACK scaling algorithm.
;
_exptl_crystal_colour colourless
_exptl_crystal_density_diffrn 1.558
_exptl_crystal_density_method 'not measured'
_exptl_crystal_description plate
_exptl_crystal_F_000 384
_exptl_crystal_size_max 0.23
_exptl_crystal_size_mid 0.10
_exptl_crystal_size_min 0.08
_refine_diff_density_max 0.166
_refine_diff_density_min -0.135
_refine_diff_density_rms 0.036
_refine_ls_abs_structure_details
;
 Flack x determined using 565 quotients [(I+)-(I-)]/[(I+)+(I-)]
 (Parsons, Flack and Wagner, Acta Cryst. B69 (2013) 249-259).
;
_refine_ls_abs_structure_Flack 0.02(12)
_refine_ls_extinction_method none
_refine_ls_goodness_of_fit_ref 1.055
_refine_ls_hydrogen_treatment refxyz
_refine_ls_matrix_type full
_refine_ls_number_parameters 145
_refine_ls_number_reflns 1524
_refine_ls_number_restraints 0
_refine_ls_restrained_S_all 1.055
_refine_ls_R_factor_all 0.0274
_refine_ls_R_factor_gt 0.0266
_refine_ls_shift/su_max 0.000
_refine_ls_shift/su_mean 0.000
_refine_ls_structure_factor_coef Fsqd
_refine_ls_weighting_details 'w=1/[\s^2^(Fo^2^)+(0.0334P)^2^+0.1913P] where P=(Fo^2^+2Fc^2^)/3'
_refine_ls_weighting_scheme calc
_refine_ls_wR_factor_gt 0.0666
_refine_ls_wR_factor_ref 0.0670
_reflns_Friedel_coverage 0.644
_reflns_Friedel_fraction_full 0.994
_reflns_Friedel_fraction_max 0.972
_reflns_number_gt 1478
_reflns_number_total 1524
_reflns_threshold_expression 'I > 2\s(I)'
_cod_data_source_file c6cp01286h6.cif
_cod_data_source_block bman_150K
_cod_depositor_comments 'Adding full bibliography for 7224879--7224889.cif.'
_cod_original_cell_volume 768.02(4)
_cod_database_code 7224889
_shelx_space_group_comment
;
The symmetry employed for this shelxl refinement is uniquely defined
by the following loop, which should always be used as a source of
symmetry information in preference to the above space-group names.
They are only intended as comments.
;

loop_
_space_group_symop_operation_xyz
'x, y, z'
'-x+1/2, -y, z+1/2'
'-x, y+1/2, -z+1/2'
'x+1/2, -y+1/2, -z'

loop_
_atom_site_label
_atom_site_type_symbol
_atom_site_fract_x
_atom_site_fract_y
_atom_site_fract_z
_atom_site_U_iso_or_equiv
_atom_site_adp_type
_atom_site_occupancy
_atom_site_site_symmetry_order
_atom_site_calc_flag
_atom_site_refinement_flags_adp
C1 C 0.1469(3) 0.5775(3) 0.21860(10) 0.0171(4) Uani 1 1 d .
C2 C 0.3457(3) 0.7118(2) 0.20797(10) 0.0168(4) Uani 1 1 d .
C3 C 0.3778(4) 0.7457(2) 0.12546(10) 0.0172(4) Uani 1 1 d .
C4 C 0.4168(4) 0.5745(2) 0.08302(9) 0.0159(4) Uani 1 1 d .
C5 C 0.2212(4) 0.4410(2) 0.10148(10) 0.0168(4) Uani 1 1 d .
C6 C 0.2710(4) 0.2598(3) 0.06954(11) 0.0216(4) Uani 1 1 d .
O1 O 0.1129(3) 0.52984(19) 0.29209(7) 0.0207(3) Uani 1 1 d .
O2 O 0.5546(2) 0.64090(19) 0.24090(8) 0.0206(3) Uani 1 1 d .
O3 O 0.5709(3) 0.86518(19) 0.11485(8) 0.0245(3) Uani 1 1 d .
O4 O 0.4106(3) 0.61902(18) 0.00632(7) 0.0199(3) Uani 1 1 d .
O5 O 0.2037(2) 0.41631(16) 0.17999(7) 0.0169(3) Uani 1 1 d .
O6 O 0.0764(3) 0.14272(19) 0.08021(8) 0.0266(4) Uani 1 1 d .
H1 H -0.008(5) 0.625(3) 0.1979(14) 0.032 Uiso 1 1 d U
H2 H 0.300(5) 0.823(3) 0.2341(14) 0.032 Uiso 1 1 d U
H3 H 0.230(5) 0.801(4) 0.1061(15) 0.032 Uiso 1 1 d U
H4 H 0.568(5) 0.519(3) 0.0953(13) 0.032 Uiso 1 1 d U
H5 H 0.059(5) 0.491(3) 0.0816(14) 0.032 Uiso 1 1 d U
H6 H 0.283(5) 0.276(4) 0.0150(15) 0.032 Uiso 1 1 d U
H7 H 0.418(5) 0.214(3) 0.0931(14) 0.032 Uiso 1 1 d U
H8 H 0.251(6) 0.493(4) 0.3118(15) 0.040 Uiso 1 1 d U
H9 H 0.624(5) 0.721(4) 0.2636(17) 0.040 Uiso 1 1 d U
H10 H 0.624(5) 0.850(4) 0.0716(17) 0.040 Uiso 1 1 d U
H11 H 0.470(5) 0.538(4) -0.0197(16) 0.040 Uiso 1 1 d U
H12 H 0.044(5) 0.133(4) 0.1246(17) 0.040 Uiso 1 1 d U

loop_
_atom_site_aniso_label
_atom_site_aniso_U_11
_atom_site_aniso_U_22
_atom_site_aniso_U_33
_atom_site_aniso_U_23
_atom_site_aniso_U_13
_atom_site_aniso_U_12
C1 0.0191(10) 0.0171(9) 0.0150(8) -0.0016(7) 0.0008(7) 0.0018(7)
C2 0.0192(10) 0.0156(8) 0.0157(9) -0.0018(7) -0.0003(7) 0.0029(7)
C3 0.0206(10) 0.0137(9) 0.0174(9) -0.0002(7) -0.0002(7) -0.0019(7)
C4 0.0197(9) 0.0143(9) 0.0136(8) -0.0002(7) -0.0004(7) 0.0002(7)
C5 0.0193(9) 0.0176(9) 0.0136(9) -0.0001(7) -0.0011(7) -0.0010(8)
C6 0.0306(11) 0.0162(9) 0.0181(10) -0.0022(7) 0.0042(8) -0.0047(8)
O1 0.0212(7) 0.0262(7) 0.0147(6) 0.0014(5) 0.0031(6) 0.0023(6)
O2 0.0211(7) 0.0198(7) 0.0207(7) -0.0006(5) -0.0044(6) -0.0008(6)
O3 0.0334(8) 0.0222(7) 0.0178(7) -0.0039(5) 0.0050(6) -0.0120(7)
O4 0.0293(7) 0.0173(6) 0.0131(6) -0.0006(5) 0.0013(6) 0.0010(6)
O5 0.0230(7) 0.0147(6) 0.0129(6) -0.0003(5) 0.0014(5) -0.0010(5)
O6 0.0418(9) 0.0228(7) 0.0152(6) -0.0011(5) 0.0012(7) -0.0152(7)

loop_
_atom_type_symbol
_atom_type_description
_atom_type_scat_dispersion_real
_atom_type_scat_dispersion_imag
_atom_type_scat_source
C C 0.0181 0.0091 'International Tables Vol C Tables 4.2.6.8 and 6.1.1.4'
H H 0.0000 0.0000 'International Tables Vol C Tables 4.2.6.8 and 6.1.1.4'
O O 0.0492 0.0322 'International Tables Vol C Tables 4.2.6.8 and 6.1.1.4'

loop_
_geom_angle_atom_site_label_1
_geom_angle_atom_site_label_2
_geom_angle_atom_site_label_3
_geom_angle
O1 C1 O5 106.05(15)
O1 C1 C2 113.21(16)
O5 C1 C2 109.72(14)
O2 C2 C1 107.79(15)
O2 C2 C3 112.00(15)
C1 C2 C3 108.82(16)
O3 C3 C4 111.04(16)
O3 C3 C2 109.17(15)
C4 C3 C2 111.69(15)
O4 C4 C3 106.74(14)
O4 C4 C5 110.45(15)
C3 C4 C5 110.18(15)
O5 C5 C6 105.90(14)
O5 C5 C4 110.55(14)
C6 C5 C4 112.23(16)
O6 C6 C5 111.54(17)
C5 O5 C1 112.71(13)

loop_
_geom_bond_atom_site_label_1
_geom_bond_atom_site_label_2
_geom_bond_distance
C1 O1 1.391(2)
C1 O5 1.438(2)
C1 C2 1.521(3)
C2 O2 1.423(2)
C2 C3 1.525(3)
C3 O3 1.425(2)
C3 C4 1.518(2)
C4 O4 1.428(2)
C4 C5 1.529(3)
C5 O5 1.436(2)
C5 C6 1.510(3)
C6 O6 1.420(2)
